data_7022337
loop_
_publ_author_name
'Hou, Yin-Ling'
'Xiong, Gang'
'Shen, Bo'
'Zhao, Bin'
'Chen, Zhi'
'Cui, Jian-Zhong'

_publ_section_title
;
 Structures, luminescent and magnetic properties of six lanthanide-organic
 frameworks: observation of slow magnetic relaxation behavior in the DyIII
 compound.
;
_journal_issue 10
_journal_name_full 'Dalton transactions (Cambridge, England : 2003)'
_journal_page_first 3587
_journal_page_last 3596
_journal_paper_doi 10.1039/c2dt32390g
_journal_volume 42
_journal_year 2013
_chemical_formula_sum 'C45 H36 Gd2 O27 S3'
_chemical_formula_weight 1419.42
_chemical_name_systematic
;
?
;
_space_group_IT_number 2
_symmetry_cell_setting triclinic
_symmetry_space_group_name_Hall '-P 1'
_symmetry_space_group_name_H-M 'P -1'
_atom_sites_solution_hydrogens geom
_atom_sites_solution_primary direct
_atom_sites_solution_secondary difmap
_audit_creation_method SHELXL-97
_cell_angle_alpha 102.154(4)
_cell_angle_beta 101.481(3)
_cell_angle_gamma 104.445(3)
_cell_formula_units_Z 2
_cell_length_a 9.2654(3)
_cell_length_b 15.6423(7)
_cell_length_c 22.2867(10)
_cell_measurement_reflns_used 8197
_cell_measurement_temperature 293(2)
_cell_measurement_theta_max 29.2228
_cell_measurement_theta_min 2.4378
_cell_volume 2947.9(2)
_computing_cell_refinement
;
CrysAlisPro, Oxford Diffraction Ltd.,
Version 1.171.34.44 (release 25-10-2010 CrysAlis171 .NET)
(compiled Oct 25 2010,18:11:34)
;
_computing_data_collection
;
CrysAlisPro, Oxford Diffraction Ltd.,
Version 1.171.34.44 (release 25-10-2010 CrysAlis171 .NET)
(compiled Oct 25 2010,18:11:34)
;
_computing_data_reduction
;
CrysAlisPro, Oxford Diffraction Ltd.,
Version 1.171.34.44 (release 25-10-2010 CrysAlis171 .NET)
(compiled Oct 25 2010,18:11:34)
;
_computing_molecular_graphics 'Bruker SHELXTL'
_computing_publication_material 'Bruker SHELXTL'
_computing_structure_refinement 'SHELXL-97 (Sheldrick, 1997)'
_computing_structure_solution 'SHELXS-97 (Sheldrick, 1990)'
_diffrn_ambient_temperature 293(2)
_diffrn_detector_area_resol_mean 16.2116
_diffrn_measured_fraction_theta_full 0.992
_diffrn_measured_fraction_theta_max 0.992
_diffrn_measurement_device_type 'SuperNova, Single source at offset), Eos'
_diffrn_measurement_method '\w scans'
_diffrn_radiation_monochromator graphite
_diffrn_radiation_source 'fine-focus sealed tube'
_diffrn_radiation_type MoK\a
_diffrn_radiation_wavelength 0.71073
_diffrn_reflns_av_R_equivalents 0.0426
_diffrn_reflns_av_sigmaI/netI 0.0839
_diffrn_reflns_limit_h_max 11
_diffrn_reflns_limit_h_min -10
_diffrn_reflns_limit_k_max 16
_diffrn_reflns_limit_k_min -18
_diffrn_reflns_limit_l_max 26
_diffrn_reflns_limit_l_min -20
_diffrn_reflns_number 18350
_diffrn_reflns_theta_full 25.01
_diffrn_reflns_theta_max 25.01
_diffrn_reflns_theta_min 2.44
_exptl_absorpt_coefficient_mu 2.416
_exptl_absorpt_correction_T_max 0.6436
_exptl_absorpt_correction_T_min 0.6436
_exptl_absorpt_correction_type multi-scan
_exptl_absorpt_process_details
;
CrysAlisPro, Oxford Diffraction Ltd.,
Version 1.171.34.44 (release 25-10-2010 CrysAlis171 .NET)
(compiled Oct 25 2010,18:11:34)
Empirical absorption correction using spherical harmonics,
implemented in SCALE3 ABSPACK scaling algorithm.
;
_exptl_crystal_colour colorless
_exptl_crystal_density_diffrn 1.599
_exptl_crystal_density_meas ?
_exptl_crystal_density_method 'not measured'
_exptl_crystal_description needle
_exptl_crystal_F_000 1396
_exptl_crystal_size_max 0.20
_exptl_crystal_size_mid 0.20
_exptl_crystal_size_min 0.20
_platon_squeeze_details
;
;
_refine_diff_density_max 2.184
_refine_diff_density_min -1.466
_refine_diff_density_rms 0.177
_refine_ls_extinction_method none
_refine_ls_goodness_of_fit_ref 1.075
_refine_ls_hydrogen_treatment constr
_refine_ls_matrix_type full
_refine_ls_number_parameters 700
_refine_ls_number_reflns 10290
_refine_ls_number_restraints 0
_refine_ls_restrained_S_all 1.075
_refine_ls_R_factor_all 0.0785
_refine_ls_R_factor_gt 0.0622
_refine_ls_shift/su_max 0.004
_refine_ls_shift/su_mean 0.000
_refine_ls_structure_factor_coef Fsqd
_refine_ls_weighting_details 'calc w=1/[\s^2^(Fo^2^)+(0.0388P)^2^+32.9038P] where P=(Fo^2^+2Fc^2^)/3'
_refine_ls_weighting_scheme calc
_refine_ls_wR_factor_gt 0.1444
_refine_ls_wR_factor_ref 0.1519
_reflns_number_gt 8034
_reflns_number_total 10290
_reflns_threshold_expression >2sigma(I)
_cod_data_source_file c2dt32390g.txt
_cod_data_source_block 3
_cod_depositor_comments
;
The following automatic conversions were performed:

'_exptl_crystal_density_meas' value 'none' was changed to '?' - the
value is perceived as not measured.

Automatic conversion script
Id: cif_fix_values 3008 2015-01-20 13:52:24Z robertas 
;
_cod_original_sg_symbol_H-M P-1
_cod_database_code 7022337

loop_
_symmetry_equiv_pos_as_xyz
'x, y, z'
'-x, -y, -z'

loop_
_atom_site_label
_atom_site_type_symbol
_atom_site_fract_x
_atom_site_fract_y
_atom_site_fract_z
_atom_site_U_iso_or_equiv
_atom_site_adp_type
_atom_site_occupancy
_atom_site_symmetry_multiplicity
_atom_site_calc_flag
_atom_site_refinement_flags
Gd1 Gd 0.96946(5) 0.58785(3) 0.14350(2) 0.02024(13) Uani 1 1 d .
Gd2 Gd 0.48586(5) 0.63989(3) 0.19773(2) 0.02233(14) Uani 1 1 d .
C1 C 0.6115(10) 0.4624(6) 0.1463(4) 0.022(2) Uani 1 1 d .
C2 C 0.5919(10) 0.3867(6) 0.1792(5) 0.027(2) Uani 1 1 d .
C3 C 0.6922(11) 0.3345(7) 0.1797(5) 0.036(3) Uani 1 1 d .
H3 H 0.7726 0.3467 0.1605 0.043 Uiso 1 1 calc R
C4 C 0.6729(12) 0.2641(7) 0.2087(6) 0.038(3) Uani 1 1 d .
H4 H 0.7391 0.2281 0.2085 0.046 Uiso 1 1 calc R
C5 C 0.5541(12) 0.2475(7) 0.2381(5) 0.036(3) Uani 1 1 d .
C6 C 0.4558(14) 0.3007(8) 0.2393(7) 0.051(3) Uani 1 1 d .
H6 H 0.3776 0.2902 0.2598 0.062 Uiso 1 1 calc R
C7 C 0.4764(13) 0.3702(8) 0.2092(6) 0.043(3) Uani 1 1 d .
H7 H 0.4105 0.4064 0.2093 0.052 Uiso 1 1 calc R
C8 C 0.2865(12) 0.0152(6) 0.2341(5) 0.031(2) Uani 1 1 d .
C9 C 0.3262(11) -0.0628(6) 0.2171(5) 0.030(2) Uani 1 1 d .
H9 H 0.4065 -0.0623 0.1978 0.036 Uiso 1 1 calc R
C10 C 0.2463(10) -0.1438(6) 0.2285(5) 0.026(2) Uani 1 1 d .
C11 C 0.1276(11) -0.1429(7) 0.2578(5) 0.034(2) Uani 1 1 d .
H11 H 0.0748 -0.1960 0.2662 0.041 Uiso 1 1 calc R
C12 C 0.0868(11) -0.0627(7) 0.2746(5) 0.038(3) Uani 1 1 d .
H12 H 0.0061 -0.0628 0.2936 0.046 Uiso 1 1 calc R
C13 C 0.1656(12) 0.0163(7) 0.2631(5) 0.034(2) Uani 1 1 d .
C14 C 0.0180(16) 0.1074(10) 0.3076(8) 0.076(5) Uani 1 1 d .
H14A H -0.0822 0.0736 0.2792 0.114 Uiso 1 1 calc R
H14B H 0.0243 0.1709 0.3218 0.114 Uiso 1 1 calc R
H14C H 0.0336 0.0831 0.3437 0.114 Uiso 1 1 calc R
C15 C 0.2943(11) -0.2269(7) 0.2111(5) 0.029(2) Uani 1 1 d .
C16 C 0.8292(12) 0.6236(7) 0.2764(4) 0.028(2) Uani 1 1 d .
C17 C 0.9113(11) 0.6245(7) 0.3417(4) 0.027(2) Uani 1 1 d .
C18 C 1.0714(11) 0.6492(7) 0.3613(5) 0.038(3) Uani 1 1 d .
H18 H 1.1290 0.6659 0.3336 0.046 Uiso 1 1 calc R
C19 C 1.1459(12) 0.6493(9) 0.4212(5) 0.046(3) Uani 1 1 d .
H19 H 1.2533 0.6669 0.4335 0.055 Uiso 1 1 calc R
C20 C 1.0639(13) 0.6238(8) 0.4638(5) 0.041(3) Uani 1 1 d .
C21 C 0.9040(12) 0.6013(7) 0.4442(5) 0.033(2) Uani 1 1 d .
C22 C 0.8261(11) 0.6013(7) 0.3848(5) 0.032(2) Uani 1 1 d .
H22 H 0.7189 0.5862 0.3733 0.038 Uiso 1 1 calc R
C23 C 1.2886(16) 0.6487(12) 0.5471(7) 0.085(5) Uani 1 1 d .
H23A H 1.3269 0.6053 0.5229 0.127 Uiso 1 1 calc R
H23B H 1.3166 0.6498 0.5912 0.127 Uiso 1 1 calc R
H23C H 1.3329 0.7087 0.5426 0.127 Uiso 1 1 calc R
C24 C 0.7849(12) 0.6049(8) 0.5990(5) 0.035(3) Uani 1 1 d .
C25 C 0.9252(13) 0.6198(8) 0.6389(5) 0.044(3) Uani 1 1 d .
H25 H 1.0144 0.6541 0.6317 0.052 Uiso 1 1 calc R
C26 C 0.9342(12) 0.5830(8) 0.6906(5) 0.040(3) Uani 1 1 d .
H26 H 1.0299 0.5913 0.7178 0.047 Uiso 1 1 calc R
C27 C 0.8000(10) 0.5341(7) 0.7014(4) 0.025(2) Uani 1 1 d .
C28 C 0.6598(12) 0.5204(8) 0.6609(5) 0.041(3) Uani 1 1 d .
H28 H 0.5698 0.4873 0.6683 0.049 Uiso 1 1 calc R
C29 C 0.6515(13) 0.5554(9) 0.6094(5) 0.050(3) Uani 1 1 d .
H29 H 0.5561 0.5457 0.5815 0.060 Uiso 1 1 calc R
C30 C 0.8110(11) 0.4958(6) 0.7589(5) 0.025(2) Uani 1 1 d .
C31 C 0.2504(11) 0.6546(7) 0.0700(4) 0.027(2) Uani 1 1 d .
C32 C 0.3080(10) 0.7176(6) 0.0325(5) 0.025(2) Uani 1 1 d .
C33 C 0.4484(11) 0.7264(8) 0.0188(5) 0.035(3) Uani 1 1 d .
H33 H 0.5089 0.6912 0.0323 0.043 Uiso 1 1 calc R
C34 C 0.5009(12) 0.7874(9) -0.0153(5) 0.043(3) Uani 1 1 d .
H34 H 0.5945 0.7916 -0.0256 0.051 Uiso 1 1 calc R
C35 C 0.4139(14) 0.8410(8) -0.0334(5) 0.046(3) Uani 1 1 d .
C36 C 0.6035(17) 0.9221(12) -0.0762(7) 0.092(6) Uani 1 1 d .
H36A H 0.6102 0.8665 -0.1020 0.138 Uiso 1 1 calc R
H36B H 0.6810 0.9412 -0.0363 0.138 Uiso 1 1 calc R
H36C H 0.6201 0.9692 -0.0978 0.138 Uiso 1 1 calc R
C37 C 0.2714(13) 0.8318(7) -0.0186(5) 0.040(3) Uani 1 1 d .
C38 C 0.2186(12) 0.7704(7) 0.0127(5) 0.034(2) Uani 1 1 d .
H38 H 0.1224 0.7638 0.0209 0.040 Uiso 1 1 calc R
C39 C 0.1038(13) 0.9793(7) -0.1105(5) 0.036(3) Uani 1 1 d .
C40 C 0.2210(14) 1.0040(8) -0.1395(6) 0.046(3) Uani 1 1 d .
H40 H 0.2743 0.9634 -0.1523 0.055 Uiso 1 1 calc R
C41 C 0.2567(12) 1.0911(8) -0.1488(6) 0.040(3) Uani 1 1 d .
H41 H 0.3380 1.1097 -0.1664 0.048 Uiso 1 1 calc R
C42 C 0.1762(10) 1.1495(6) -0.1328(5) 0.024(2) Uani 1 1 d .
C43 C 0.0578(12) 1.1241(7) -0.1028(5) 0.036(3) Uani 1 1 d .
H43 H 0.0037 1.1645 -0.0906 0.043 Uiso 1 1 calc R
C44 C 0.0230(12) 1.0385(7) -0.0919(5) 0.037(3) Uani 1 1 d .
H44 H -0.0545 1.0209 -0.0721 0.044 Uiso 1 1 calc R
C45 C 0.2086(10) 1.2434(7) -0.1445(4) 0.026(2) Uani 1 1 d .
O1 O 0.7296(7) 0.4829(5) 0.1276(4) 0.0373(18) Uani 1 1 d .
O2 O 0.5057(7) 0.4997(4) 0.1387(3) 0.0269(15) Uani 1 1 d .
O3 O 0.6369(10) 0.1085(6) 0.2632(6) 0.075(3) Uani 1 1 d .
O4 O 0.4978(12) 0.1818(6) 0.3316(4) 0.071(3) Uani 1 1 d .
O5 O 0.3643(8) 0.0954(5) 0.2208(4) 0.0411(19) Uani 1 1 d .
O6 O 0.1348(10) 0.0990(5) 0.2750(5) 0.059(2) Uani 1 1 d .
O7 O 0.2091(8) -0.3054(4) 0.2099(4) 0.0390(18) Uani 1 1 d .
O8 O 0.4237(8) -0.2189(5) 0.1991(4) 0.0423(19) Uani 1 1 d .
O9 O 0.9104(8) 0.6393(5) 0.2384(3) 0.0354(17) Uani 1 1 d .
O10 O 0.6850(8) 0.6102(5) 0.2648(3) 0.0387(18) Uani 1 1 d .
O11 O 1.1243(10) 0.6226(7) 0.5243(4) 0.059(2) Uani 1 1 d .
O12 O 0.8917(11) 0.7366(6) 0.5481(4) 0.059(2) Uani 1 1 d .
O13 O 0.8181(10) 0.5732(6) 0.4862(4) 0.050(2) Uani 1 1 d .
O14 O 0.6177(12) 0.6445(9) 0.5053(5) 0.089(4) Uani 1 1 d .
O15 O 0.6853(8) 0.4627(5) 0.7708(4) 0.0377(18) Uani 1 1 d .
O16 O 0.9396(8) 0.4987(5) 0.7899(3) 0.0335(17) Uani 1 1 d .
O17 O 0.3424(9) 0.6148(5) 0.0954(3) 0.0386(18) Uani 1 1 d .
O18 O 0.1181(8) 0.6458(6) 0.0766(4) 0.048(2) Uani 1 1 d .
O19 O 0.4536(11) 0.9062(6) -0.0649(4) 0.070(3) Uani 1 1 d .
O20 O 0.0880(10) 0.8036(5) -0.1441(4) 0.051(2) Uani 1 1 d .
O21 O 0.1902(11) 0.8945(6) -0.0317(4) 0.057(2) Uani 1 1 d .
O22 O -0.0862(11) 0.8495(6) -0.0827(5) 0.072(3) Uani 1 1 d .
O23 O 0.3091(8) 1.2629(5) -0.1745(4) 0.041(2) Uani 1 1 d .
O24 O 0.1322(8) 1.2934(5) -0.1268(3) 0.0363(17) Uani 1 1 d .
O25 O 0.5497(11) 0.7327(8) 0.3063(5) 0.075(3) Uani 1 1 d .
H25A H 0.6386 0.7919 0.3190 0.113 Uiso 1 1 d R
H25B H 0.4655 0.7567 0.3211 0.113 Uiso 1 1 d R
O26 O 1.0008(9) 0.4506(5) 0.0770(4) 0.051(2) Uani 1 1 d .
H26A H 0.9467 0.4026 0.0839 0.077 Uiso 1 1 d R
H26B H 0.9701 0.4486 0.0378 0.077 Uiso 1 1 d R
O27 O 0.8163(11) 0.5516(6) 0.0291(4) 0.061(2) Uani 1 1 d .
H27A H 0.7159 0.5323 0.0252 0.091 Uiso 1 1 d R
H27B H 0.8354 0.6011 0.0154 0.091 Uiso 1 1 d R
S1 S 0.7745(4) 0.6507(2) 0.53249(14) 0.0493(8) Uani 1 1 d .
S2 S 0.5246(3) 0.15572(19) 0.27132(15) 0.0457(8) Uani 1 1 d .
S3 S 0.0601(4) 0.8697(2) -0.09722(16) 0.0433(7) Uani 1 1 d .

loop_
_atom_site_aniso_label
_atom_site_aniso_U_11
_atom_site_aniso_U_22
_atom_site_aniso_U_33
_atom_site_aniso_U_23
_atom_site_aniso_U_13
_atom_site_aniso_U_12
Gd1 0.0227(2) 0.0193(2) 0.0242(3) 0.0117(2) 0.01024(19) 0.00791(18)
Gd2 0.0259(3) 0.0212(3) 0.0247(3) 0.0116(2) 0.0090(2) 0.00932(19)
C1 0.025(5) 0.009(4) 0.026(5) 0.002(4) 0.007(4) -0.003(4)
C2 0.026(5) 0.018(5) 0.037(6) 0.006(4) 0.010(4) 0.007(4)
C3 0.022(5) 0.034(6) 0.059(7) 0.025(6) 0.018(5) 0.006(4)
C4 0.036(6) 0.022(6) 0.065(8) 0.021(5) 0.014(6) 0.014(5)
C5 0.040(6) 0.028(6) 0.044(6) 0.021(5) 0.009(5) 0.012(5)
C6 0.055(8) 0.035(7) 0.085(10) 0.035(7) 0.039(7) 0.018(6)
C7 0.044(7) 0.043(7) 0.069(8) 0.035(6) 0.036(6) 0.026(5)
C8 0.051(6) 0.007(4) 0.036(6) 0.009(4) 0.009(5) 0.012(4)
C9 0.034(6) 0.019(5) 0.041(6) 0.012(5) 0.011(5) 0.011(4)
C10 0.021(5) 0.020(5) 0.043(6) 0.016(5) 0.008(4) 0.008(4)
C11 0.022(5) 0.039(6) 0.032(6) 0.001(5) 0.002(4) 0.005(4)
C12 0.025(5) 0.039(7) 0.051(7) 0.011(6) 0.013(5) 0.008(5)
C13 0.037(6) 0.019(5) 0.044(6) 0.000(5) 0.012(5) 0.009(4)
C14 0.072(10) 0.048(9) 0.116(14) 0.007(9) 0.038(10) 0.033(8)
C15 0.029(5) 0.021(5) 0.031(5) 0.005(4) 0.004(4) 0.002(4)
C16 0.042(6) 0.027(5) 0.021(5) 0.007(4) 0.011(5) 0.017(5)
C17 0.037(6) 0.032(6) 0.018(5) 0.012(4) 0.011(4) 0.014(4)
C18 0.026(6) 0.039(6) 0.043(6) 0.006(5) 0.003(5) 0.007(5)
C19 0.027(6) 0.063(8) 0.041(7) 0.011(6) -0.003(5) 0.013(5)
C20 0.049(7) 0.043(7) 0.024(5) 0.004(5) -0.005(5) 0.019(5)
C21 0.050(7) 0.030(6) 0.023(5) 0.008(4) 0.012(5) 0.015(5)
C22 0.028(5) 0.039(6) 0.031(6) 0.011(5) 0.011(5) 0.012(5)
C23 0.070(10) 0.096(13) 0.060(9) 0.029(9) -0.027(8) 0.007(9)
C24 0.046(7) 0.052(7) 0.017(5) 0.019(5) 0.014(5) 0.021(5)
C25 0.045(7) 0.055(8) 0.044(7) 0.039(6) 0.021(6) 0.010(6)
C26 0.026(5) 0.059(8) 0.041(6) 0.032(6) 0.009(5) 0.009(5)
C27 0.030(5) 0.029(5) 0.020(5) 0.009(4) 0.006(4) 0.015(4)
C28 0.031(6) 0.067(8) 0.039(6) 0.033(6) 0.015(5) 0.019(5)
C29 0.035(6) 0.083(10) 0.034(6) 0.028(7) 0.004(5) 0.017(6)
C30 0.035(6) 0.023(5) 0.029(5) 0.012(4) 0.021(5) 0.015(4)
C31 0.031(5) 0.032(6) 0.020(5) 0.017(4) 0.000(4) 0.009(4)
C32 0.022(5) 0.027(5) 0.030(5) 0.014(4) 0.010(4) 0.007(4)
C33 0.020(5) 0.060(7) 0.041(6) 0.032(6) 0.009(5) 0.022(5)
C34 0.027(6) 0.072(9) 0.036(6) 0.029(6) 0.015(5) 0.010(6)
C35 0.049(7) 0.050(8) 0.035(6) 0.019(6) 0.013(6) 0.000(6)
C36 0.088(11) 0.109(14) 0.052(9) 0.037(9) 0.024(8) -0.037(10)
C37 0.061(7) 0.031(6) 0.041(6) 0.021(5) 0.020(6) 0.024(5)
C38 0.039(6) 0.038(6) 0.034(6) 0.020(5) 0.012(5) 0.019(5)
C39 0.054(7) 0.028(6) 0.044(6) 0.023(5) 0.021(6) 0.025(5)
C40 0.069(8) 0.039(7) 0.062(8) 0.029(6) 0.043(7) 0.040(6)
C41 0.042(6) 0.051(7) 0.052(7) 0.030(6) 0.027(6) 0.032(6)
C42 0.019(5) 0.028(5) 0.031(5) 0.017(4) 0.005(4) 0.012(4)
C43 0.041(6) 0.036(6) 0.045(7) 0.020(5) 0.026(5) 0.020(5)
C44 0.036(6) 0.040(6) 0.048(7) 0.026(6) 0.025(5) 0.013(5)
C45 0.025(5) 0.025(5) 0.026(5) 0.010(4) 0.005(4) 0.006(4)
O1 0.027(4) 0.030(4) 0.060(5) 0.019(4) 0.022(4) 0.004(3)
O2 0.029(4) 0.025(4) 0.034(4) 0.010(3) 0.013(3) 0.017(3)
O3 0.044(5) 0.055(6) 0.140(10) 0.060(6) 0.018(6) 0.021(4)
O4 0.110(8) 0.044(5) 0.048(5) 0.025(5) 0.013(5) 0.000(5)
O5 0.048(5) 0.027(4) 0.045(5) 0.019(4) 0.006(4) 0.003(3)
O6 0.058(5) 0.031(5) 0.095(7) 0.012(5) 0.021(5) 0.027(4)
O7 0.049(5) 0.015(4) 0.047(5) 0.011(3) 0.005(4) 0.006(3)
O8 0.034(4) 0.027(4) 0.071(6) 0.014(4) 0.016(4) 0.015(3)
O9 0.048(4) 0.044(5) 0.022(4) 0.013(3) 0.016(3) 0.019(4)
O10 0.036(4) 0.055(5) 0.039(4) 0.028(4) 0.013(3) 0.024(4)
O11 0.066(6) 0.080(7) 0.030(4) 0.018(4) -0.005(4) 0.030(5)
O12 0.105(7) 0.049(5) 0.037(5) 0.019(4) 0.035(5) 0.034(5)
O13 0.072(6) 0.053(5) 0.031(4) 0.019(4) 0.028(4) 0.014(4)
O14 0.081(7) 0.158(12) 0.068(7) 0.072(8) 0.030(6) 0.066(8)
O15 0.044(4) 0.043(5) 0.047(5) 0.031(4) 0.031(4) 0.021(4)
O16 0.032(4) 0.034(4) 0.039(4) 0.021(3) 0.005(3) 0.012(3)
O17 0.063(5) 0.029(4) 0.021(4) 0.005(3) 0.008(4) 0.011(4)
O18 0.035(4) 0.077(6) 0.047(5) 0.037(5) 0.021(4) 0.017(4)
O19 0.074(6) 0.071(7) 0.057(6) 0.044(5) 0.016(5) -0.012(5)
O20 0.069(6) 0.031(4) 0.051(5) 0.014(4) 0.010(4) 0.016(4)
O21 0.106(7) 0.039(5) 0.043(5) 0.022(4) 0.019(5) 0.043(5)
O22 0.073(6) 0.056(6) 0.121(9) 0.054(6) 0.059(6) 0.027(5)
O23 0.034(4) 0.040(4) 0.073(6) 0.038(4) 0.029(4) 0.018(3)
O24 0.051(4) 0.035(4) 0.041(4) 0.024(4) 0.020(4) 0.026(4)
O25 0.058(6) 0.101(8) 0.071(7) 0.014(6) 0.009(5) 0.045(6)
O26 0.067(6) 0.041(5) 0.050(5) 0.006(4) 0.024(5) 0.024(4)
O27 0.083(6) 0.050(6) 0.043(5) 0.009(4) 0.021(5) 0.008(5)
S1 0.067(2) 0.068(2) 0.0346(16) 0.0338(16) 0.0210(15) 0.0354(18)
S2 0.0487(17) 0.0272(15) 0.0554(19) 0.0227(14) 0.0018(15) 0.0013(13)
S3 0.0567(18) 0.0312(15) 0.0588(19) 0.0280(15) 0.0249(16) 0.0217(13)

loop_
_atom_type_symbol
_atom_type_description
_atom_type_scat_dispersion_real
_atom_type_scat_dispersion_imag
_atom_type_scat_source
C C 0.0033 0.0016 'International Tables Vol C Tables 4.2.6.8 and 6.1.1.4'
H H 0.0000 0.0000 'International Tables Vol C Tables 4.2.6.8 and 6.1.1.4'
Gd Gd -0.1653 3.9035 'International Tables Vol C Tables 4.2.6.8 and 6.1.1.4'
O O 0.0106 0.0060 'International Tables Vol C Tables 4.2.6.8 and 6.1.1.4'
S S 0.1246 0.1234 'International Tables Vol C Tables 4.2.6.8 and 6.1.1.4'

loop_
_geom_angle_atom_site_label_1
_geom_angle_atom_site_label_2
_geom_angle_atom_site_label_3
_geom_angle
_geom_angle_site_symmetry_1
_geom_angle_site_symmetry_3
O1 Gd1 O9 78.7(3) . .
O1 Gd1 O24 94.2(3) . 2_675
O9 Gd1 O24 76.7(2) . 2_675
O1 Gd1 O16 84.3(2) . 2_766
O9 Gd1 O16 75.4(3) . 2_766
O24 Gd1 O16 151.8(3) 2_675 2_766
O1 Gd1 O18 135.7(3) . 1_655
O9 Gd1 O18 139.6(3) . 1_655
O24 Gd1 O18 79.8(3) 2_675 1_655
O16 Gd1 O18 120.3(3) 2_766 1_655
O1 Gd1 O7 152.5(3) . 1_665
O9 Gd1 O7 76.7(3) . 1_665
O24 Gd1 O7 91.9(2) 2_675 1_665
O16 Gd1 O7 77.8(2) 2_766 1_665
O18 Gd1 O7 71.8(3) 1_655 1_665
O1 Gd1 O26 79.6(3) . .
O9 Gd1 O26 141.3(3) . .
O24 Gd1 O26 136.7(3) 2_675 .
O16 Gd1 O26 70.9(3) 2_766 .
O18 Gd1 O26 75.8(3) 1_655 .
O7 Gd1 O26 113.1(3) 1_665 .
O1 Gd1 O27 70.6(3) . .
O9 Gd1 O27 131.2(3) . .
O24 Gd1 O27 68.9(3) 2_675 .
O16 Gd1 O27 135.3(3) 2_766 .
O18 Gd1 O27 66.2(3) 1_655 .
O7 Gd1 O27 136.1(3) 1_665 .
O26 Gd1 O27 68.6(3) . .
O15 Gd2 O17 98.7(3) 2_666 .
O15 Gd2 O23 170.9(2) 2_666 2_675
O17 Gd2 O23 88.3(3) . 2_675
O15 Gd2 O10 87.7(3) 2_666 .
O17 Gd2 O10 147.2(3) . .
O23 Gd2 O10 83.3(3) 2_675 .
O15 Gd2 O2 80.0(2) 2_666 .
O17 Gd2 O2 74.3(2) . .
O23 Gd2 O2 96.6(2) 2_675 .
O10 Gd2 O2 75.3(2) . .
O15 Gd2 O8 113.4(2) 2_666 1_565
O17 Gd2 O8 76.3(3) . 1_565
O23 Gd2 O8 73.7(2) 2_675 1_565
O10 Gd2 O8 130.4(3) . 1_565
O2 Gd2 O8 149.2(3) . 1_565
O15 Gd2 O25 84.5(3) 2_666 .
O17 Gd2 O25 144.7(3) . .
O23 Gd2 O25 93.1(3) 2_675 .
O10 Gd2 O25 67.7(3) . .
O2 Gd2 O25 140.3(3) . .
O8 Gd2 O25 70.3(3) 1_565 .
O15 Gd2 O7 67.2(2) 2_666 1_565
O17 Gd2 O7 74.3(2) . 1_565
O23 Gd2 O7 120.6(2) 2_675 1_565
O10 Gd2 O7 136.5(2) . 1_565
O2 Gd2 O7 129.7(2) . 1_565
O8 Gd2 O7 47.2(2) 1_565 1_565
O25 Gd2 O7 74.7(3) . 1_565
O1 C1 O2 124.1(9) . .
O1 C1 C2 117.9(9) . .
O2 C1 C2 118.1(8) . .
C7 C2 C3 119.8(9) . .
C7 C2 C1 120.4(9) . .
C3 C2 C1 119.8(9) . .
C2 C3 C4 119.9(9) . .
C2 C3 H3 120.0 . .
C4 C3 H3 120.0 . .
C3 C4 C5 119.5(10) . .
C3 C4 H4 120.2 . .
C5 C4 H4 120.2 . .
C6 C5 C4 121.0(10) . .
C6 C5 S2 119.5(8) . .
C4 C5 S2 119.4(8) . .
C5 C6 C7 118.3(11) . .
C5 C6 H6 120.8 . .
C7 C6 H6 120.8 . .
C2 C7 C6 121.3(10) . .
C2 C7 H7 119.3 . .
C6 C7 H7 119.3 . .
C9 C8 C13 121.2(9) . .
C9 C8 O5 119.8(9) . .
C13 C8 O5 119.0(9) . .
C8 C9 C10 120.1(10) . .
C8 C9 H9 119.9 . .
C10 C9 H9 119.9 . .
C11 C10 C9 119.0(9) . .
C11 C10 C15 121.8(9) . .
C9 C10 C15 119.1(9) . .
C10 C11 C12 120.4(10) . .
C10 C11 H11 119.8 . .
C12 C11 H11 119.8 . .
C13 C12 C11 120.2(10) . .
C13 C12 H12 119.9 . .
C11 C12 H12 119.9 . .
C12 C13 O6 126.5(10) . .
C12 C13 C8 119.1(9) . .
O6 C13 C8 114.4(9) . .
O6 C14 H14A 109.5 . .
O6 C14 H14B 109.5 . .
H14A C14 H14B 109.5 . .
O6 C14 H14C 109.5 . .
H14A C14 H14C 109.5 . .
H14B C14 H14C 109.5 . .
O8 C15 O7 120.1(9) . .
O8 C15 C10 118.9(8) . .
O7 C15 C10 121.0(9) . .
O9 C16 O10 125.6(9) . .
O9 C16 C17 117.3(9) . .
O10 C16 C17 117.0(9) . .
C18 C17 C22 118.8(9) . .
C18 C17 C16 121.1(9) . .
C22 C17 C16 120.0(9) . .
C19 C18 C17 120.8(11) . .
C19 C18 H18 119.6 . .
C17 C18 H18 119.6 . .
C18 C19 C20 121.4(10) . .
C18 C19 H19 119.3 . .
C20 C19 H19 119.3 . .
O11 C20 C21 115.9(10) . .
O11 C20 C19 126.7(10) . .
C21 C20 C19 117.3(9) . .
C22 C21 C20 122.7(10) . .
C22 C21 O13 119.0(9) . .
C20 C21 O13 118.2(9) . .
C21 C22 C17 119.0(9) . .
C21 C22 H22 120.5 . .
C17 C22 H22 120.5 . .
O11 C23 H23A 109.5 . .
O11 C23 H23B 109.5 . .
H23A C23 H23B 109.5 . .
O11 C23 H23C 109.5 . .
H23A C23 H23C 109.5 . .
H23B C23 H23C 109.5 . .
C25 C24 C29 121.2(9) . .
C25 C24 S1 119.0(8) . .
C29 C24 S1 119.8(8) . .
C24 C25 C26 119.2(10) . .
C24 C25 H25 120.4 . .
C26 C25 H25 120.4 . .
C27 C26 C25 119.5(10) . .
C27 C26 H26 120.2 . .
C25 C26 H26 120.2 . .
C28 C27 C26 120.2(9) . .
C28 C27 C30 120.6(9) . .
C26 C27 C30 119.1(8) . .
C27 C28 C29 120.0(10) . .
C27 C28 H28 120.0 . .
C29 C28 H28 120.0 . .
C28 C29 C24 119.7(10) . .
C28 C29 H29 120.2 . .
C24 C29 H29 120.2 . .
O16 C30 O15 124.9(9) . .
O16 C30 C27 119.1(8) . .
O15 C30 C27 116.0(9) . .
O18 C31 O17 123.7(9) . .
O18 C31 C32 118.1(9) . .
O17 C31 C32 118.2(9) . .
C33 C32 C38 119.6(9) . .
C33 C32 C31 121.9(9) . .
C38 C32 C31 118.4(9) . .
C32 C33 C34 120.7(10) . .
C32 C33 H33 119.7 . .
C34 C33 H33 119.7 . .
C35 C34 C33 119.5(10) . .
C35 C34 H34 120.2 . .
C33 C34 H34 120.3 . .
C34 C35 O19 125.8(11) . .
C34 C35 C37 119.1(10) . .
O19 C35 C37 115.1(12) . .
O19 C36 H36A 109.5 . .
O19 C36 H36B 109.5 . .
H36A C36 H36B 109.5 . .
O19 C36 H36C 109.5 . .
H36A C36 H36C 109.5 . .
H36B C36 H36C 109.5 . .
C38 C37 C35 121.2(11) . .
C38 C37 O21 120.2(10) . .
C35 C37 O21 118.4(10) . .
C37 C38 C32 119.8(10) . .
C37 C38 H38 120.1 . .
C32 C38 H38 120.1 . .
C44 C39 C40 121.5(9) . .
C44 C39 S3 120.1(8) . .
C40 C39 S3 118.4(8) . .
C39 C40 C41 118.1(10) . .
C39 C40 H40 121.0 . .
C41 C40 H40 121.0 . .
C42 C41 C40 121.7(10) . .
C42 C41 H41 119.2 . .
C40 C41 H41 119.2 . .
C41 C42 C43 119.8(9) . .
C41 C42 C45 122.8(9) . .
C43 C42 C45 117.3(9) . .
C44 C43 C42 119.3(10) . .
C44 C43 H43 120.4 . .
C42 C43 H43 120.4 . .
C39 C44 C43 119.6(9) . .
C39 C44 H44 120.2 . .
C43 C44 H44 120.2 . .
O24 C45 O23 125.0(9) . .
O24 C45 C42 118.6(8) . .
O23 C45 C42 116.3(9) . .
C1 O1 Gd1 147.0(7) . .
C1 O2 Gd2 131.0(6) . .
C8 O5 S2 115.7(6) . .
C13 O6 C14 117.8(10) . .
C15 O7 Gd1 136.2(7) . 1_445
C15 O7 Gd2 83.1(6) . 1_545
Gd1 O7 Gd2 115.2(3) 1_445 1_545
C15 O8 Gd2 108.7(6) . 1_545
C16 O9 Gd1 148.5(7) . .
C16 O10 Gd2 140.5(6) . .
C20 O11 C23 117.6(10) . .
C21 O13 S1 117.4(7) . .
C30 O15 Gd2 155.2(7) . 2_666
C30 O16 Gd1 134.8(6) . 2_766
C31 O17 Gd2 133.1(6) . .
C31 O18 Gd1 137.5(7) . 1_455
C35 O19 C36 116.3(12) . .
C37 O21 S3 120.8(7) . .
C45 O23 Gd2 154.8(7) . 2_675
C45 O24 Gd1 146.3(6) . 2_675
Gd2 O25 H25A 116.5 . .
Gd2 O25 H25B 117.7 . .
H25A O25 H25B 100.8 . .
Gd1 O26 H26A 109.6 . .
Gd1 O26 H26B 109.2 . .
H26A O26 H26B 109.3 . .
Gd1 O27 H27A 111.2 . .
Gd1 O27 H27B 110.2 . .
H27A O27 H27B 107.8 . .
O12 S1 O14 119.3(7) . .
O12 S1 O13 110.0(5) . .
O14 S1 O13 107.7(6) . .
O12 S1 C24 110.2(5) . .
O14 S1 C24 109.5(6) . .
O13 S1 C24 98.0(5) . .
O4 S2 O3 120.1(7) . .
O4 S2 O5 109.0(5) . .
O3 S2 O5 107.9(5) . .
O4 S2 C5 110.8(6) . .
O3 S2 C5 110.2(5) . .
O5 S2 C5 96.1(4) . .
O20 S3 O22 119.1(6) . .
O20 S3 O21 109.3(5) . .
O22 S3 O21 107.0(6) . .
O20 S3 C39 112.4(5) . .
O22 S3 C39 108.9(5) . .
O21 S3 C39 97.8(5) . .

loop_
_geom_bond_atom_site_label_1
_geom_bond_atom_site_label_2
_geom_bond_distance
_geom_bond_site_symmetry_2
Gd1 O1 2.320(6) .
Gd1 O9 2.320(7) .
Gd1 O24 2.345(7) 2_675
Gd1 O16 2.380(7) 2_766
Gd1 O18 2.388(7) 1_655
Gd1 O7 2.390(7) 1_665
Gd1 O26 2.455(7) .
Gd1 O27 2.526(8) .
Gd2 O15 2.287(6) 2_666
Gd2 O17 2.297(7) .
Gd2 O23 2.339(6) 2_675
Gd2 O10 2.340(7) .
Gd2 O2 2.378(6) .
Gd2 O8 2.414(7) 1_565
Gd2 O25 2.415(10) .
Gd2 O7 2.942(8) 1_565
C1 O1 1.240(11) .
C1 O2 1.261(11) .
C1 C2 1.511(13) .
C2 C7 1.370(13) .
C2 C3 1.381(14) .
C3 C4 1.382(14) .
C3 H3 0.9300 .
C4 C5 1.387(15) .
C4 H4 0.9300 .
C5 C6 1.379(15) .
C5 S2 1.737(10) .
C6 C7 1.388(15) .
C6 H6 0.9300 .
C7 H7 0.9300 .
C8 C9 1.360(13) .
C8 C13 1.402(14) .
C8 O5 1.405(11) .
C9 C10 1.400(13) .
C9 H9 0.9300 .
C10 C11 1.388(13) .
C10 C15 1.478(13) .
C11 C12 1.397(15) .
C11 H11 0.9300 .
C12 C13 1.372(14) .
C12 H12 0.9300 .
C13 O6 1.376(12) .
C14 O6 1.436(15) .
C14 H14A 0.9600 .
C14 H14B 0.9600 .
C14 H14C 0.9600 .
C15 O8 1.263(11) .
C15 O7 1.274(11) .
C16 O9 1.262(11) .
C16 O10 1.263(12) .
C16 C17 1.499(13) .
C17 C18 1.387(14) .
C17 C22 1.407(13) .
C18 C19 1.374(15) .
C18 H18 0.9300 .
C19 C20 1.391(16) .
C19 H19 0.9300 .
C20 O11 1.360(12) .
C20 C21 1.388(15) .
C21 C22 1.376(14) .
C21 O13 1.413(12) .
C22 H22 0.9300 .
C23 O11 1.428(15) .
C23 H23A 0.9600 .
C23 H23B 0.9600 .
C23 H23C 0.9600 .
C24 C25 1.355(15) .
C24 C29 1.376(15) .
C24 S1 1.773(10) .
C25 C26 1.389(14) .
C25 H25 0.9300 .
C26 C27 1.384(13) .
C26 H26 0.9300 .
C27 C28 1.365(13) .
C27 C30 1.519(13) .
C28 C29 1.370(15) .
C28 H28 0.9300 .
C29 H29 0.9300 .
C30 O16 1.238(11) .
C30 O15 1.255(11) .
C31 O18 1.241(12) .
C31 O17 1.287(12) .
C31 C32 1.488(12) .
C32 C33 1.376(13) .
C32 C38 1.383(13) .
C33 C34 1.395(14) .
C33 H33 0.9300 .
C34 C35 1.367(17) .
C34 H34 0.9300 .
C35 O19 1.371(13) .
C35 C37 1.405(16) .
C36 O19 1.431(17) .
C36 H36A 0.9600 .
C36 H36B 0.9600 .
C36 H36C 0.9600 .
C37 C38 1.354(14) .
C37 O21 1.418(13) .
C38 H38 0.9300 .
C39 C44 1.377(14) .
C39 C40 1.385(15) .
C39 S3 1.764(10) .
C40 C41 1.390(15) .
C40 H40 0.9300 .
C41 C42 1.351(14) .
C41 H41 0.9300 .
C42 C43 1.412(13) .
C42 C45 1.514(13) .
C43 C44 1.382(14) .
C43 H43 0.9300 .
C44 H44 0.9300 .
C45 O24 1.235(12) .
C45 O23 1.264(11) .
O3 S2 1.436(9) .
O4 S2 1.409(10) .
O5 S2 1.597(8) .
O7 Gd1 2.390(7) 1_445
O7 Gd2 2.942(8) 1_545
O8 Gd2 2.414(7) 1_545
O12 S1 1.425(9) .
O13 S1 1.606(9) .
O14 S1 1.429(10) .
O15 Gd2 2.287(6) 2_666
O16 Gd1 2.380(7) 2_766
O18 Gd1 2.388(7) 1_455
O20 S3 1.419(9) .
O21 S3 1.601(9) .
O22 S3 1.431(9) .
O23 Gd2 2.339(6) 2_675
O24 Gd1 2.345(7) 2_675
O25 H25A 1.0153 .
O25 H25B 1.0270 .
O26 H26A 0.8545 .
O26 H26B 0.8551 .
O27 H27A 0.8830 .
O27 H27B 0.8817 .

loop_
_platon_squeeze_void_nr
_platon_squeeze_void_average_x
_platon_squeeze_void_average_y
_platon_squeeze_void_average_z
_platon_squeeze_void_volume
_platon_squeeze_void_count_electrons
_platon_squeeze_void_content
1 0.024 0.000 0.500 518 127 ' '
2 0.214 0.321 0.059 34 11 ' '
3 0.500 0.500 0.000 18 7 ' '
4 0.786 0.679 0.941 34 11 ' '
